data_2000514
loop_
_publ_author_name
'Hajela, S.'
'Schaefer, W. P.'
'Bercaw, J. E.'

_publ_section_title
;
 Structure of a
 permethylcyclopentadienyl-\m-tetramethylcyclopentadienylmethylene
 scandium dimer
;
_journal_issue 10
_journal_name_full 'Acta Crystallographica Section C'
_journal_page_first 1771
_journal_page_last 1773
_journal_paper_doi 10.1107/S0108270192002038
_journal_volume 48
_journal_year 1992
_chemical_formula_moiety 'C40 H58 Sc2'
_chemical_formula_sum 'C40 H58 Sc2'
_chemical_formula_weight 628.90
_space_group_crystal_system triclinic
_space_group_IT_number 2
_space_group_name_Hall '-P 1'
_space_group_name_H-M_alt 'P -1'
_cell_angle_alpha 75.58(3)
_cell_angle_beta 80.39(4)
_cell_angle_gamma 63.75(3)
_cell_formula_units_Z 1
_cell_length_a 8.641(5)
_cell_length_b 9.478(2)
_cell_length_c 12.338(5)
_cell_volume 875.8(7)
_diffrn_radiation_type 'Mo K\a'
_diffrn_radiation_wavelength 0.71073
_exptl_absorpt_coefficient_mu 0.411
_exptl_crystal_density_diffrn 1.19
_exptl_crystal_F_000 340
_cod_data_source_file hh0622.cif
_cod_data_source_block hh0622a
_cod_depositor_comments
;
 Updating space group information and adding the symmetry operation list.

 Antanas Vaitkus,
 2018-06-14
;
_cod_database_code 2000514

loop_
_space_group_symop_id
_space_group_symop_operation_xyz
1 x,y,z
2 -x,-y,-z

loop_
_atom_site_label
_atom_site_fract_x
_atom_site_fract_y
_atom_site_fract_z
_atom_site_U_iso_or_equiv
Sc .37170(8) .11650(7) .33000(5) .03000(10)
C1 .3923(4) .2104(3) .4991(2) .0301(7)
C2 .3513(4) .3428(3) .4061(2) .0344(7)
C3 .1831(4) .3845(3) .3769(3) .0377(8)
C4 .1223(4) .2744(4) .4459(3) .0394(8)
C5 .2516(4) .1685(3) .5216(2) .0331(7)
C6 .5429(4) .1412(4) .5718(3) .0340(7)
C7 .4619(5) .4333(4) .3583(3) .0495(9)
C8 .0706(5) .5401(4) .3035(3) .0611(11)
C9 -.0558(4) .2824(5) .4496(3) .0611(11)
C10 .2290(4) .0480(4) .6200(3) .0466(8)
C11 .3154(4) .0217(4) .1759(2) .0397(8)
C12 .2251(4) .1905(4) .1524(2) .0410(8)
C13 .3485(4) .2559(4) .1263(2) .0414(8)
C14 .5129(4) .1276(4) .1334(2) .0435(9)
C15 .4929(4) -.0173(4) .1624(2) .0408(9)
C16 .2318(5) -.0943(5) .2048(3) .0625(10)
C17 .0332(5) .2804(4) .1391(3) .0616(10)
C18 .3157(5) .4283(4) .0740(3) .0647(11)
C19 .6805(5) .1458(5) .1009(3) .0713(12)
C20 .6366(5) -.1823(4) .1620(3) .0653(11)
H6A .629(4) .160(3) .530(2) ?
H6B .513(3) .217(3) .620(2) ?
H7A .4181 .5031 .2894 ?
H7B .5778 .3584 .3451 ?
H7C .4580 .4941 .4103 ?
H8A -.0186 .6053 .3497 ?
H8B .0212 .5162 .2509 ?
H8C .1401 .5944 .2651 ?
H9A -.1193 .3173 .5160 ?
H9B -.0470 .1788 .4494 ?
H9C -.1121 .3567 .3853 ?
H10A .2055 .0901 .6861 ?
H10B .3322 -.0485 .6254 ?
H10C .1347 .0278 .6088 ?
H16A .1724 -.0871 .2767 ?
H16B .3189 -.1998 .2049 ?
H16C .1521 -.0661 .1497 ?
H17A .0033 .3926 .1234 ?
H17B -.0268 .2521 .2067 ?
H17C .0054 .2518 .0786 ?
H18A .1944 .4912 .0705 ?
H18B .3706 .4322 .0002 ?
H18C .3622 .4669 .1186 ?
H19A .6804 .1987 .0245 ?
H19B .7742 .0416 .1103 ?
H19C .6904 .2067 .1477 ?
H20A .6878 -.1878 .0878 ?
H20B .5891 -.2595 .1865 ?
H20C .7202 -.2015 .2113 ?

loop_
_geom_angle_atom_site_label_1
_geom_angle_atom_site_label_2
_geom_angle_atom_site_label_3
_geom_angle
C6 C1 C2 127.9(3)
C6 C1 C5 124.7(3)
H6A C6 C1 107.3(19)
H6B C6 C1 104.8(17)
H6B C6 H6A 98.(3)

loop_
_geom_bond_atom_site_label_1
_geom_bond_atom_site_label_2
_geom_bond_distance
Sc C6 3.643(5)
C1 C2 1.429(4)
C1 C5 1.404(4)
C1 C6 1.507(4)
C2 C3 1.412(4)
C2 C7 1.510(5)
C3 C4 1.408(4)
C3 C8 1.517(5)
C4 C5 1.420(4)
C4 C9 1.501(5)
C5 C10 1.498(5)
C6 H6A 0.90(3)
C6 H6B 0.96(3)
C7 H7A 0.953
C7 H7B 0.953
C7 H7C 0.952
C8 H8A 0.953
C8 H8B 0.951
C8 H8C 0.951
C9 H9A 0.952
C9 H9B 0.952
C9 H9C 0.953
C10 H10A 0.950
C10 H10B 0.951
C10 H10C 0.953
C11 C12 1.412(5)
C11 C15 1.400(5)
C11 C16 1.510(5)
C12 C13 1.412(5)
C12 C17 1.508(5)
C13 C14 1.401(5)
C13 C18 1.514(5)
C14 C15 1.410(5)
C14 C19 1.510(5)
C15 C20 1.508(5)
C16 H16A 0.949
C16 H16B 0.949
C16 H16C 0.954
C17 H17A 0.952
C17 H17B 0.951
C17 H17C 0.952
C18 H18A 0.951
C18 H18B 0.953
C18 H18C 0.950
C19 H19A 0.951
C19 H19B 0.954
C19 H19C 0.949
C20 H20A 0.952
C20 H20B 0.954
C20 H20C 0.949
